data_7100694
loop_
_publ_author_name
'Chen-Yu Yeh'
'Yi-Jen Chen'
'Szu-Shuo Chen'
'Shang-Shih Lo'

_publ_section_title
;
Porphyrin Dimers Bridged by a Platinum-diacetylide
Unit
;
_journal_name_full 'Chemical Communications'
_journal_paper_doi 10.1039/b513921j
_journal_year 2006
_chemical_formula_sum 'C134 H162 Cl4 N8 O4 Zn2'
_chemical_formula_weight 2221.26
_space_group_IT_number 2
_symmetry_cell_setting triclinic
_symmetry_space_group_name_Hall '-P 1'
_symmetry_space_group_name_H-M 'P -1'
_cell_angle_alpha 85.2430(8)
_cell_angle_beta 87.9895(9)
_cell_angle_gamma 68.9350(9)
_cell_formula_units_Z 1
_cell_length_a 13.8674(2)
_cell_length_b 14.9588(2)
_cell_length_c 16.0677(2)
_cell_measurement_temperature 150(1)
_cell_volume 3099.58(7)
_diffrn_ambient_temperature 150(1)
_exptl_crystal_density_diffrn 1.190
_cod_depositor_comments
;
The following automatic conversions were performed:
'_symmetry_cell_setting' value 'Triclinic' changed to 'triclinic'
according to '/home/saulius/struct/CIF-dictionaries/cif_core.dic'
dictionary named 'cif_core.dic' version 2.4.1 from 2010-06-29.

Automatic conversion script
Id: cif_fix_enum 1527 2010-12-29 10:47:43Z saulius 
;
_cod_database_code 7100694

loop_
_symmetry_equiv_pos_as_xyz
'x, y, z'
'-x, -y, -z'

loop_
_atom_site_label
_atom_site_type_symbol
_atom_site_fract_x
_atom_site_fract_y
_atom_site_fract_z
_atom_site_U_iso_or_equiv
_atom_site_adp_type
_atom_site_occupancy
_atom_site_symmetry_multiplicity
_atom_site_calc_flag
_atom_site_refinement_flags
_atom_site_disorder_assembly
_atom_site_disorder_group
Zn Zn 0.57221(2) 0.34476(2) 0.706848(19) 0.02836(11) Uani 1 1 d . . .
O1 O 0.61100(16) 0.40971(15) 0.59185(12) 0.0405(5) Uani 1 1 d . . .
H1A H 0.5978 0.3973 0.5377 0.061 Uiso 1 1 d . . .
N1 N 0.65139(16) 0.20060(15) 0.69361(14) 0.0294(5) Uani 1 1 d . . .
N2 N 0.69092(17) 0.34411(15) 0.78097(14) 0.0298(5) Uani 1 1 d . . .
N3 N 0.48081(16) 0.47503(15) 0.74732(14) 0.0299(5) Uani 1 1 d . . .
N4 N 0.44331(16) 0.33206(15) 0.65667(13) 0.0277(4) Uani 1 1 d . . .
C1 C 0.6215(2) 0.14351(17) 0.64632(16) 0.0293(5) Uani 1 1 d . . .
C2 C 0.7041(2) 0.05304(19) 0.63876(18) 0.0337(6) Uani 1 1 d . . .
H2A H 0.7027 0.0014 0.6088 0.040 Uiso 1 1 calc R . .
C3 C 0.7844(2) 0.05571(19) 0.68249(17) 0.0329(6) Uani 1 1 d . . .
H3A H 0.8502 0.0060 0.6891 0.039 Uiso 1 1 calc R . .
C4 C 0.7520(2) 0.14727(18) 0.71702(16) 0.0297(5) Uani 1 1 d . . .
C5 C 0.8146(2) 0.17876(19) 0.76432(16) 0.0303(5) Uani 1 1 d . . .
C6 C 0.7855(2) 0.27165(19) 0.79292(16) 0.0311(6) Uani 1 1 d . . .
C7 C 0.8507(2) 0.3049(2) 0.84011(18) 0.0355(6) Uani 1 1 d . . .
H7A H 0.9193 0.2685 0.8577 0.043 Uiso 1 1 calc R . .
C8 C 0.7970(2) 0.3964(2) 0.85465(18) 0.0357(6) Uani 1 1 d . . .
H8A H 0.8212 0.4375 0.8829 0.043 Uiso 1 1 calc R . .
C9 C 0.6954(2) 0.42138(18) 0.81947(16) 0.0308(6) Uani 1 1 d . . .
C10 C 0.6122(2) 0.50901(18) 0.82738(16) 0.0299(5) Uani 1 1 d . . .
C11 C 0.5113(2) 0.53055(18) 0.79771(17) 0.0307(6) Uani 1 1 d . . .
C12 C 0.4229(2) 0.61419(19) 0.81600(18) 0.0342(6) Uani 1 1 d . . .
H12A H 0.4221 0.6630 0.8506 0.041 Uiso 1 1 calc R . .
C13 C 0.3414(2) 0.60993(19) 0.77445(17) 0.0325(6) Uani 1 1 d . . .
H13A H 0.2729 0.6556 0.7741 0.039 Uiso 1 1 calc R . .
C14 C 0.3779(2) 0.52336(18) 0.73102(16) 0.0289(5) Uani 1 1 d . . .
C15 C 0.31636(19) 0.49359(18) 0.67977(16) 0.0274(5) Uani 1 1 d . . .
C16 C 0.34823(19) 0.40461(18) 0.64389(16) 0.0274(5) Uani 1 1 d . . .
C17 C 0.2878(2) 0.37467(19) 0.58878(17) 0.0308(6) Uani 1 1 d . . .
H17A H 0.2202 0.4116 0.5691 0.037 Uiso 1 1 calc R . .
C18 C 0.3450(2) 0.28452(19) 0.57047(17) 0.0316(6) Uani 1 1 d . . .
H18A H 0.3249 0.2457 0.5359 0.038 Uiso 1 1 calc R . .
C19 C 0.44158(19) 0.25799(18) 0.61285(16) 0.0284(5) Uani 1 1 d . . .
C20 C 0.5237(2) 0.16972(18) 0.60857(17) 0.0304(5) Uani 1 1 d . . .
C21 C 0.5092(2) 0.09925(19) 0.56093(18) 0.0337(6) Uani 1 1 d . . .
C22 C 0.5029(2) 0.03623(19) 0.52210(19) 0.0361(6) Uani 1 1 d . . .
C23 C 0.9208(2) 0.10840(19) 0.78575(17) 0.0325(6) Uani 1 1 d . . .
C24 C 0.9330(2) 0.02177(19) 0.83098(17) 0.0325(6) Uani 1 1 d . . .
H24A H 0.8735 0.0082 0.8490 0.039 Uiso 1 1 calc R . .
C25 C 1.0309(2) -0.04587(19) 0.85053(18) 0.0341(6) Uani 1 1 d . . .
C26 C 1.1163(2) -0.0222(2) 0.82314(19) 0.0392(7) Uani 1 1 d . . .
H26A H 1.1836 -0.0670 0.8358 0.047 Uiso 1 1 calc R . .
C27 C 1.1068(2) 0.0644(2) 0.77804(19) 0.0385(6) Uani 1 1 d . . .
C28 C 1.0077(2) 0.1288(2) 0.75936(18) 0.0358(6) Uani 1 1 d . . .
H28A H 0.9993 0.1878 0.7280 0.043 Uiso 1 1 calc R . .
C29 C 1.0418(2) -0.1429(2) 0.89722(19) 0.0376(6) Uani 1 1 d . . .
C30 C 0.9672(3) -0.1286(2) 0.9716(2) 0.0514(8) Uani 1 1 d . . .
H30A H 0.8961 -0.0970 0.9517 0.077 Uiso 1 1 calc R . .
H30B H 0.9828 -0.0886 1.0104 0.077 Uiso 1 1 calc R . .
H30C H 0.9749 -0.1912 1.0002 0.077 Uiso 1 1 calc R . .
C31 C 1.0170(3) -0.2056(2) 0.8364(2) 0.0534(8) Uani 1 1 d . . .
H31A H 0.9476 -0.1718 0.8136 0.080 Uiso 1 1 calc R . .
H31B H 1.0199 -0.2664 0.8661 0.080 Uiso 1 1 calc R . .
H31C H 1.0677 -0.2185 0.7907 0.080 Uiso 1 1 calc R . .
C32 C 1.1509(3) -0.1968(2) 0.9302(2) 0.0551(9) Uani 1 1 d . . .
H32A H 1.1696 -0.1568 0.9672 0.083 Uiso 1 1 calc R . .
H32B H 1.1997 -0.2114 0.8832 0.083 Uiso 1 1 calc R . .
H32C H 1.1535 -0.2568 0.9613 0.083 Uiso 1 1 calc R . .
C33 C 1.2034(2) 0.0860(3) 0.7508(2) 0.0524(8) Uani 1 1 d . . .
C34 C 1.2654(4) 0.0148(4) 0.6904(4) 0.0993(18) Uani 1 1 d . . .
H34A H 1.2229 0.0190 0.6417 0.149 Uiso 1 1 calc R . .
H34B H 1.2869 -0.0503 0.7178 0.149 Uiso 1 1 calc R . .
H34C H 1.3267 0.0294 0.6723 0.149 Uiso 1 1 calc R . .
C35 C 1.2690(3) 0.0790(3) 0.8282(3) 0.0818(14) Uani 1 1 d . . .
H35A H 1.2912 0.0135 0.8546 0.123 Uiso 1 1 calc R . .
H35B H 1.2276 0.1241 0.8679 0.123 Uiso 1 1 calc R . .
H35C H 1.3298 0.0950 0.8111 0.123 Uiso 1 1 calc R . .
C36 C 1.1775(3) 0.1887(3) 0.7116(3) 0.0714(12) Uani 1 1 d . . .
H36A H 1.1414 0.1960 0.6587 0.107 Uiso 1 1 calc R . .
H36B H 1.2415 0.2017 0.7012 0.107 Uiso 1 1 calc R . .
H36C H 1.1331 0.2342 0.7497 0.107 Uiso 1 1 calc R . .
C37 C 0.6343(2) 0.58515(18) 0.86956(17) 0.0307(6) Uani 1 1 d . . .
C38 C 0.6788(2) 0.56598(19) 0.94851(17) 0.0334(6) Uani 1 1 d . . .
H38A H 0.6884 0.5060 0.9785 0.040 Uiso 1 1 calc R . .
C39 C 0.7096(2) 0.6333(2) 0.98443(17) 0.0352(6) Uani 1 1 d . . .
C40 C 0.6866(2) 0.7232(2) 0.94129(18) 0.0363(6) Uani 1 1 d . . .
H40A H 0.7047 0.7706 0.9659 0.044 Uiso 1 1 calc R . .
C41 C 0.6382(2) 0.74679(19) 0.86378(19) 0.0355(6) Uani 1 1 d . . .
C42 C 0.6141(2) 0.67570(19) 0.82757(17) 0.0321(6) Uani 1 1 d . . .
H42A H 0.5837 0.6890 0.7737 0.039 Uiso 1 1 calc R . .
C43 C 0.7672(3) 0.6103(2) 1.06772(19) 0.0432(7) Uani 1 1 d . . .
C44 C 0.8059(3) 0.5022(2) 1.0941(2) 0.0549(9) Uani 1 1 d . . .
H44A H 0.8517 0.4668 1.0506 0.082 Uiso 1 1 calc R . .
H44B H 0.7468 0.4811 1.1019 0.082 Uiso 1 1 calc R . .
H44C H 0.8440 0.4899 1.1466 0.082 Uiso 1 1 calc R . .
C45 C 0.8627(3) 0.6400(3) 1.0590(2) 0.0614(10) Uani 1 1 d . . .
H45A H 0.8406 0.7094 1.0451 0.092 Uiso 1 1 calc R . .
H45B H 0.9077 0.6060 1.0145 0.092 Uiso 1 1 calc R . .
H45C H 0.9005 0.6234 1.1118 0.092 Uiso 1 1 calc R . .
C46 C 0.6941(3) 0.6658(3) 1.1356(2) 0.0577(9) Uani 1 1 d . . .
H46A H 0.6713 0.7349 1.1197 0.087 Uiso 1 1 calc R . .
H46B H 0.7307 0.6516 1.1889 0.087 Uiso 1 1 calc R . .
H46C H 0.6339 0.6461 1.1412 0.087 Uiso 1 1 calc R . .
C47 C 0.6152(2) 0.8474(2) 0.8212(2) 0.0439(7) Uani 1 1 d . . .
C48 C 0.7155(3) 0.8682(3) 0.8112(3) 0.0577(9) Uani 1 1 d . . .
H48A H 0.7635 0.8224 0.7751 0.087 Uiso 1 1 calc R . .
H48B H 0.7469 0.8620 0.8661 0.087 Uiso 1 1 calc R . .
H48C H 0.7002 0.9337 0.7859 0.087 Uiso 1 1 calc R . .
C49 C 0.5406(3) 0.9208(2) 0.8778(3) 0.0664(11) Uani 1 1 d . . .
H49A H 0.4756 0.9089 0.8842 0.100 Uiso 1 1 calc R . .
H49B H 0.5268 0.9860 0.8524 0.100 Uiso 1 1 calc R . .
H49C H 0.5721 0.9140 0.9328 0.100 Uiso 1 1 calc R . .
C50 C 0.5672(3) 0.8594(3) 0.7353(3) 0.0653(11) Uani 1 1 d . . .
H50A H 0.6141 0.8121 0.6996 0.098 Uiso 1 1 calc R . .
H50B H 0.5556 0.9243 0.7102 0.098 Uiso 1 1 calc R . .
H50C H 0.5012 0.8493 0.7408 0.098 Uiso 1 1 calc R . .
C51 C 0.2098(2) 0.56203(18) 0.65917(16) 0.0290(5) Uani 1 1 d . . .
C52 C 0.1972(2) 0.65165(19) 0.61788(17) 0.0335(6) Uani 1 1 d . . .
H52A H 0.2559 0.6694 0.6065 0.040 Uiso 1 1 calc R . .
C53 C 0.1001(2) 0.7148(2) 0.59347(18) 0.0382(6) Uani 1 1 d . . .
C54 C 0.0156(2) 0.6868(2) 0.61131(19) 0.0434(7) Uani 1 1 d . . .
H54A H -0.0510 0.7295 0.5940 0.052 Uiso 1 1 calc R . .
C55 C 0.0244(2) 0.5992(2) 0.65329(19) 0.0380(6) Uani 1 1 d . . .
C56 C 0.1236(2) 0.53735(19) 0.67720(17) 0.0320(6) Uani 1 1 d . . .
H56A H 0.1321 0.4772 0.7064 0.038 Uiso 1 1 calc R . .
C57 C 0.0848(3) 0.8128(2) 0.5467(2) 0.0508(8) Uani 1 1 d . . .
C58 C 0.1893(4) 0.8317(3) 0.5357(3) 0.0811(13) Uani 1 1 d . . .
H58A H 0.2368 0.7843 0.5006 0.122 Uiso 1 1 calc R . .
H58B H 0.2206 0.8263 0.5905 0.122 Uiso 1 1 calc R . .
H58C H 0.1756 0.8964 0.5091 0.122 Uiso 1 1 calc R . .
C59 C 0.0131(4) 0.8916(3) 0.5959(3) 0.0846(15) Uani 1 1 d . . .
H59A H -0.0529 0.8820 0.6049 0.127 Uiso 1 1 calc R . .
H59B H 0.0012 0.9539 0.5649 0.127 Uiso 1 1 calc R . .
H59C H 0.0442 0.8904 0.6500 0.127 Uiso 1 1 calc R . .
C60 C 0.0458(5) 0.8159(3) 0.4602(3) 0.0940(17) Uani 1 1 d . . .
H60A H -0.0205 0.8063 0.4635 0.141 Uiso 1 1 calc R . .
H60B H 0.0960 0.7649 0.4298 0.141 Uiso 1 1 calc R . .
H60C H 0.0366 0.8784 0.4308 0.141 Uiso 1 1 calc R . .
C61 C -0.0691(2) 0.5701(2) 0.6769(3) 0.0549(9) Uani 1 1 d . . .
C62 C -0.0492(3) 0.4682(3) 0.6545(4) 0.0965(18) Uani 1 1 d . . .
H62A H 0.0122 0.4239 0.6840 0.145 Uiso 1 1 calc R . .
H62B H -0.0379 0.4646 0.5941 0.145 Uiso 1 1 calc R . .
H62C H -0.1091 0.4505 0.6709 0.145 Uiso 1 1 calc R . .
C63 C -0.1669(3) 0.6375(3) 0.6308(3) 0.0759(13) Uani 1 1 d . . .
H63A H -0.1577 0.6304 0.5707 0.114 Uiso 1 1 calc R . .
H63B H -0.1789 0.7041 0.6418 0.114 Uiso 1 1 calc R . .
H63C H -0.2264 0.6208 0.6506 0.114 Uiso 1 1 calc R . .
C64 C -0.0894(3) 0.5796(3) 0.7719(3) 0.0711(11) Uani 1 1 d . . .
H64A H -0.0308 0.5331 0.8031 0.107 Uiso 1 1 calc R . .
H64B H -0.1525 0.5668 0.7875 0.107 Uiso 1 1 calc R . .
H64C H -0.0978 0.6448 0.7851 0.107 Uiso 1 1 calc R . .
C65 C 0.6995(2) 0.4368(3) 0.5831(2) 0.0472(7) Uani 1 1 d . . .
H65A H 0.6909 0.4830 0.5344 0.071 Uiso 1 1 calc R . .
H65B H 0.7611 0.3797 0.5753 0.071 Uiso 1 1 calc R . .
H65C H 0.7073 0.4663 0.6334 0.071 Uiso 1 1 calc R . .
O2 O 0.54090(19) 0.39022(16) 0.44471(14) 0.0494(5) Uani 1 1 d . . .
H2B H 0.5175 0.4413 0.4138 0.074 Uiso 1 1 calc R . .
C66 C 0.5231(3) 0.3148(3) 0.4072(2) 0.0559(9) Uani 1 1 d . . .
H66A H 0.5558 0.2541 0.4407 0.084 Uiso 1 1 calc R . .
H66B H 0.5528 0.3094 0.3507 0.084 Uiso 1 1 calc R . .
H66C H 0.4486 0.3287 0.4042 0.084 Uiso 1 1 calc R . .
C67 C 0.4110(4) 0.8127(4) 0.0795(3) 0.0924(15) Uani 1 1 d . . .
H67A H 0.3940 0.8018 0.1389 0.111 Uiso 1 1 calc R . .
H67B H 0.4797 0.8190 0.0774 0.111 Uiso 1 1 calc R . .
Cl1 Cl 0.41866(11) 0.71261(10) 0.02761(8) 0.0936(4) Uani 1 1 d . . .
Cl2 Cl 0.32053(10) 0.91946(9) 0.03915(9) 0.0857(3) Uani 1 1 d . . .

loop_
_atom_site_aniso_label
_atom_site_aniso_U_11
_atom_site_aniso_U_22
_atom_site_aniso_U_33
_atom_site_aniso_U_23
_atom_site_aniso_U_13
_atom_site_aniso_U_12
Zn 0.02756(17) 0.02367(17) 0.03426(19) -0.00422(11) -0.00608(12) -0.00869(12)
O1 0.0472(12) 0.0512(12) 0.0324(10) -0.0010(9) -0.0044(9) -0.0289(10)
N1 0.0275(11) 0.0277(11) 0.0330(12) -0.0040(9) -0.0049(9) -0.0090(9)
N2 0.0306(11) 0.0266(11) 0.0322(12) -0.0045(9) -0.0052(9) -0.0091(9)
N3 0.0284(11) 0.0270(11) 0.0356(12) -0.0037(9) -0.0057(9) -0.0107(9)
N4 0.0273(11) 0.0230(10) 0.0333(12) -0.0049(8) -0.0024(9) -0.0087(8)
C1 0.0325(13) 0.0222(12) 0.0336(14) -0.0040(10) -0.0017(11) -0.0097(10)
C2 0.0345(14) 0.0261(13) 0.0392(15) -0.0053(11) -0.0030(11) -0.0084(11)
C3 0.0319(14) 0.0281(13) 0.0362(14) -0.0033(11) -0.0033(11) -0.0072(11)
C4 0.0292(13) 0.0254(13) 0.0330(14) -0.0010(10) -0.0017(10) -0.0081(10)
C5 0.0273(13) 0.0297(13) 0.0320(14) 0.0008(10) -0.0050(10) -0.0081(10)
C6 0.0305(13) 0.0307(13) 0.0314(14) 0.0000(11) -0.0069(10) -0.0100(11)
C7 0.0306(14) 0.0350(15) 0.0412(16) -0.0032(12) -0.0117(12) -0.0111(11)
C8 0.0323(14) 0.0373(15) 0.0394(15) -0.0064(12) -0.0095(12) -0.0133(12)
C9 0.0341(14) 0.0294(13) 0.0319(14) -0.0032(10) -0.0076(11) -0.0144(11)
C10 0.0349(14) 0.0266(13) 0.0309(13) -0.0040(10) -0.0030(11) -0.0135(11)
C11 0.0341(14) 0.0245(13) 0.0345(14) -0.0048(10) -0.0040(11) -0.0110(11)
C12 0.0335(14) 0.0287(13) 0.0419(15) -0.0107(11) -0.0011(11) -0.0110(11)
C13 0.0304(13) 0.0276(13) 0.0383(15) -0.0066(11) -0.0007(11) -0.0080(11)
C14 0.0305(13) 0.0239(12) 0.0325(14) -0.0023(10) -0.0015(10) -0.0096(10)
C15 0.0248(12) 0.0256(12) 0.0315(13) 0.0000(10) -0.0013(10) -0.0088(10)
C16 0.0271(12) 0.0258(12) 0.0300(13) -0.0018(10) -0.0029(10) -0.0103(10)
C17 0.0278(13) 0.0312(14) 0.0344(14) -0.0023(11) -0.0074(10) -0.0110(11)
C18 0.0319(13) 0.0311(14) 0.0354(14) -0.0070(11) -0.0046(11) -0.0143(11)
C19 0.0298(13) 0.0253(12) 0.0330(13) -0.0037(10) -0.0039(10) -0.0129(10)
C20 0.0328(13) 0.0257(13) 0.0348(14) -0.0050(10) -0.0033(11) -0.0123(11)
C21 0.0327(14) 0.0274(13) 0.0407(15) -0.0047(11) -0.0064(11) -0.0095(11)
C22 0.0335(14) 0.0296(14) 0.0447(16) -0.0075(12) -0.0067(12) -0.0091(11)
C23 0.0290(13) 0.0302(14) 0.0359(14) -0.0036(11) -0.0061(11) -0.0070(11)
C24 0.0292(13) 0.0302(13) 0.0385(15) -0.0038(11) -0.0040(11) -0.0104(11)
C25 0.0328(14) 0.0292(14) 0.0391(15) -0.0025(11) -0.0070(11) -0.0090(11)
C26 0.0285(14) 0.0334(15) 0.0504(17) -0.0039(13) -0.0082(12) -0.0040(11)
C27 0.0285(14) 0.0371(15) 0.0483(17) -0.0027(13) -0.0040(12) -0.0095(12)
C28 0.0322(14) 0.0329(14) 0.0415(16) 0.0006(12) -0.0054(12) -0.0110(11)
C29 0.0362(15) 0.0305(14) 0.0441(16) 0.0014(12) -0.0113(12) -0.0093(12)
C30 0.061(2) 0.0389(17) 0.052(2) 0.0075(14) -0.0040(16) -0.0164(15)
C31 0.068(2) 0.0370(17) 0.057(2) 0.0031(15) -0.0173(17) -0.0215(16)
C32 0.0448(18) 0.0437(18) 0.072(2) 0.0165(16) -0.0187(16) -0.0126(15)
C33 0.0322(16) 0.055(2) 0.069(2) 0.0049(17) -0.0021(15) -0.0165(14)
C34 0.063(3) 0.097(4) 0.148(5) -0.043(3) 0.053(3) -0.038(3)
C35 0.054(2) 0.078(3) 0.122(4) 0.027(3) -0.033(2) -0.038(2)
C36 0.046(2) 0.073(3) 0.098(3) 0.021(2) -0.003(2) -0.0310(19)
C37 0.0293(13) 0.0280(13) 0.0381(14) -0.0080(11) -0.0002(11) -0.0130(10)
C38 0.0360(14) 0.0316(14) 0.0365(15) -0.0022(11) -0.0038(11) -0.0164(11)
C39 0.0378(15) 0.0379(15) 0.0339(14) -0.0064(12) -0.0021(11) -0.0174(12)
C40 0.0385(15) 0.0328(14) 0.0436(16) -0.0073(12) -0.0029(12) -0.0190(12)
C41 0.0302(13) 0.0296(14) 0.0480(17) -0.0010(12) -0.0030(12) -0.0125(11)
C42 0.0275(13) 0.0334(14) 0.0369(14) -0.0035(11) -0.0047(11) -0.0122(11)
C43 0.0546(18) 0.0443(17) 0.0374(16) -0.0025(13) -0.0115(13) -0.0252(15)
C44 0.073(2) 0.0512(19) 0.0447(19) 0.0048(15) -0.0239(17) -0.0267(18)
C45 0.063(2) 0.070(2) 0.060(2) 0.0058(18) -0.0268(18) -0.034(2)
C46 0.081(3) 0.059(2) 0.0376(18) -0.0085(15) -0.0053(17) -0.0285(19)
C47 0.0410(16) 0.0304(15) 0.061(2) 0.0033(13) -0.0101(14) -0.0137(12)
C48 0.059(2) 0.0475(19) 0.073(2) 0.0151(17) -0.0129(18) -0.0298(17)
C49 0.060(2) 0.0320(17) 0.098(3) -0.0032(18) 0.000(2) -0.0055(16)
C50 0.071(2) 0.0446(19) 0.083(3) 0.0219(18) -0.031(2) -0.0257(18)
C51 0.0293(13) 0.0259(13) 0.0305(13) -0.0043(10) -0.0046(10) -0.0075(10)
C52 0.0373(14) 0.0285(13) 0.0331(14) -0.0032(11) -0.0001(11) -0.0096(11)
C53 0.0450(16) 0.0290(14) 0.0328(14) -0.0031(11) -0.0038(12) -0.0032(12)
C54 0.0389(16) 0.0357(16) 0.0451(17) -0.0074(13) -0.0128(13) 0.0015(12)
C55 0.0289(14) 0.0381(15) 0.0448(16) -0.0088(12) -0.0076(12) -0.0075(12)
C56 0.0308(13) 0.0286(13) 0.0347(14) -0.0019(11) -0.0064(11) -0.0079(11)
C57 0.062(2) 0.0319(16) 0.0441(18) 0.0061(13) -0.0032(15) -0.0011(14)
C58 0.089(3) 0.051(2) 0.094(3) 0.021(2) 0.009(3) -0.021(2)
C59 0.119(4) 0.036(2) 0.077(3) 0.0014(19) 0.025(3) -0.005(2)
C60 0.151(5) 0.057(3) 0.058(3) 0.009(2) -0.018(3) -0.021(3)
C61 0.0305(16) 0.0501(19) 0.084(3) -0.0049(18) -0.0138(16) -0.0130(14)
C62 0.046(2) 0.066(3) 0.189(6) -0.036(3) -0.009(3) -0.027(2)
C63 0.0333(18) 0.087(3) 0.102(3) -0.006(3) -0.021(2) -0.0141(19)
C64 0.043(2) 0.084(3) 0.088(3) 0.012(2) 0.0024(19) -0.029(2)
C65 0.0444(17) 0.059(2) 0.0467(18) -0.0064(15) 0.0033(14) -0.0295(16)
O2 0.0591(14) 0.0504(13) 0.0411(12) 0.0007(10) -0.0112(10) -0.0223(11)
C66 0.066(2) 0.066(2) 0.0468(19) -0.0085(17) 0.0022(16) -0.0362(19)
C67 0.099(4) 0.110(4) 0.061(3) -0.001(3) -0.008(3) -0.029(3)
Cl1 0.0906(8) 0.0907(9) 0.0807(8) -0.0151(6) 0.0073(6) -0.0087(7)
Cl2 0.0799(8) 0.0840(8) 0.0958(9) -0.0188(6) 0.0035(6) -0.0301(6)

loop_
_geom_bond_atom_site_label_1
_geom_bond_atom_site_label_2
_geom_bond_distance
_geom_bond_site_symmetry_2
_geom_bond_publ_flag
Zn N3 2.050(2) . ?
Zn N4 2.062(2) . ?
Zn N2 2.062(2) . ?
Zn N1 2.064(2) . ?
Zn O1 2.158(2) . ?
O1 C65 1.423(3) . ?
N1 C1 1.365(3) . ?
N1 C4 1.382(3) . ?
N2 C6 1.376(3) . ?
N2 C9 1.377(3) . ?
N3 C14 1.372(3) . ?
N3 C11 1.383(3) . ?
N4 C19 1.369(3) . ?
N4 C16 1.383(3) . ?
C1 C20 1.413(4) . ?
C1 C2 1.436(4) . ?
C2 C3 1.351(4) . ?
C3 C4 1.432(4) . ?
C4 C5 1.398(4) . ?
C5 C6 1.412(4) . ?
C5 C23 1.502(3) . ?
C6 C7 1.439(4) . ?
C7 C8 1.338(4) . ?
C8 C9 1.444(4) . ?
C9 C10 1.413(4) . ?
C10 C11 1.409(4) . ?
C10 C37 1.498(3) . ?
C11 C12 1.445(4) . ?
C12 C13 1.357(4) . ?
C13 C14 1.440(4) . ?
C14 C15 1.410(4) . ?
C15 C16 1.409(3) . ?
C15 C51 1.494(3) . ?
C16 C17 1.441(3) . ?
C17 C18 1.347(4) . ?
C18 C19 1.433(4) . ?
C19 C20 1.405(4) . ?
C20 C21 1.427(3) . ?
C21 C22 1.202(4) . ?
C22 C22 1.371(5) 2_656 ?
C23 C24 1.389(4) . ?
C23 C28 1.390(4) . ?
C24 C25 1.398(4) . ?
C25 C26 1.401(4) . ?
C25 C29 1.537(4) . ?
C26 C27 1.395(4) . ?
C27 C28 1.391(4) . ?
C27 C33 1.530(4) . ?
C29 C32 1.525(4) . ?
C29 C30 1.530(5) . ?
C29 C31 1.537(4) . ?
C33 C34 1.508(6) . ?
C33 C36 1.531(5) . ?
C33 C35 1.539(6) . ?
C37 C38 1.393(4) . ?
C37 C42 1.399(4) . ?
C38 C39 1.397(4) . ?
C39 C40 1.395(4) . ?
C39 C43 1.532(4) . ?
C40 C41 1.393(4) . ?
C41 C42 1.397(4) . ?
C41 C47 1.527(4) . ?
C43 C44 1.536(4) . ?
C43 C45 1.539(5) . ?
C43 C46 1.540(5) . ?
C47 C50 1.522(5) . ?
C47 C48 1.532(4) . ?
C47 C49 1.545(5) . ?
C51 C56 1.386(4) . ?
C51 C52 1.400(4) . ?
C52 C53 1.386(4) . ?
C53 C54 1.392(5) . ?
C53 C57 1.537(4) . ?
C54 C55 1.390(4) . ?
C55 C56 1.400(4) . ?
C55 C61 1.535(4) . ?
C57 C60 1.500(6) . ?
C57 C59 1.503(5) . ?
C57 C58 1.576(6) . ?
C61 C62 1.520(5) . ?
C61 C63 1.539(5) . ?
C61 C64 1.551(6) . ?
O2 C66 1.422(4) . ?
C67 Cl2 1.729(5) . ?
C67 Cl1 1.742(5) . ?
